data_1517974
loop_
_publ_author_name
'Huang, Jau-Jiun'
'Leung, Man-Kit'
'Chiu, Tien-Lung'
'Chuang, Ya-Ting'
'Chou, Pi-Tai'
'Hung, Yu-Hsiang'

_publ_section_title
;
 Novel Benzimidazole Derivatives as Electron-Transporting Type Host To
 Achieve Highly Efficient Sky-Blue Phosphorescent Organic Light-Emitting
 Diode (PHOLED) Device.
;
_journal_issue 20
_journal_name_full 'Organic letters'
_journal_page_first 5398
_journal_page_last 5401
_journal_paper_doi 10.1021/ol502602t
_journal_volume 16
_journal_year 2014
_chemical_formula_sum 'C40 H30 Cl4 N4'
_chemical_formula_weight 708.48
_chemical_name_systematic
; 
 ? 
;
_space_group_IT_number 15
_symmetry_cell_setting monoclinic
_symmetry_space_group_name_Hall '-C 2yc'
_symmetry_space_group_name_H-M 'C 1 2/c 1'
_atom_sites_solution_hydrogens geom
_atom_sites_solution_primary direct
_atom_sites_solution_secondary difmap
_audit_creation_method SHELXL-97
_cell_angle_alpha 90.00
_cell_angle_beta 117.380(5)
_cell_angle_gamma 90.00
_cell_formula_units_Z 4
_cell_length_a 24.2923(14)
_cell_length_b 10.3638(4)
_cell_length_c 15.5395(6)
_cell_measurement_reflns_used 4185
_cell_measurement_temperature 200(2)
_cell_measurement_theta_max 29.2128
_cell_measurement_theta_min 2.8606
_cell_volume 3474.0(3)
_computing_cell_refinement
; 
CrysAlisPro, Agilent Technologies, 
Version 1.171.36.20 (release 27-06-2012 CrysAlis171 .NET) 
(compiled Jul 11 2012,15:38:31) 
Empirical absorption correction using spherical harmonics, 
 implemented in SCALE3 ABSPACK scaling algorithm. 
;
_computing_data_collection
; 
CrysAlisPro, Agilent Technologies, 
Version 1.171.36.20 (release 27-06-2012 CrysAlis171 .NET) 
(compiled Jul 11 2012,15:38:31) 
Empirical absorption correction using spherical harmonics, 
 implemented in SCALE3 ABSPACK scaling algorithm. 
;
_computing_data_reduction
; 
CrysAlisPro, Agilent Technologies, 
Version 1.171.36.20 (release 27-06-2012 CrysAlis171 .NET) 
(compiled Jul 11 2012,15:38:31) 
Empirical absorption correction using spherical harmonics, 
 implemented in SCALE3 ABSPACK scaling algorithm. 
;
_computing_molecular_graphics SHELXTL
_computing_publication_material SHELXTL
_computing_structure_refinement 'SHELXL-97 (Sheldrick, 1997)'
_computing_structure_solution 'SHELXS-97 (Sheldrick, 1990)'
_diffrn_ambient_temperature 200(2)
_diffrn_measured_fraction_theta_full 0.981
_diffrn_measured_fraction_theta_max 0.981
_diffrn_measurement_device_type 'Oxford Diffraction Gemini A'
_diffrn_measurement_method CCD
_diffrn_radiation_monochromator graphite
_diffrn_radiation_source 'fine-focus sealed tube'
_diffrn_radiation_type MoK\a
_diffrn_radiation_wavelength 0.71073
_diffrn_reflns_av_R_equivalents 0.0311
_diffrn_reflns_av_sigmaI/netI 0.0280
_diffrn_reflns_limit_h_max 30
_diffrn_reflns_limit_h_min -30
_diffrn_reflns_limit_k_max 13
_diffrn_reflns_limit_k_min -13
_diffrn_reflns_limit_l_max 18
_diffrn_reflns_limit_l_min -19
_diffrn_reflns_number 17368
_diffrn_reflns_theta_full 27.50
_diffrn_reflns_theta_max 27.50
_diffrn_reflns_theta_min 2.87
_exptl_absorpt_coefficient_mu 0.376
_exptl_absorpt_correction_T_max 1.00000
_exptl_absorpt_correction_T_min 0.95373
_exptl_absorpt_correction_type multi-scan
_exptl_absorpt_process_details
; 
CrysAlisPro, Agilent Technologies, 
Version 1.171.36.20 (release 27-06-2012 CrysAlis171 .NET) 
(compiled Jul 11 2012,15:38:31) 
Empirical absorption correction using spherical harmonics, 
 implemented in SCALE3 ABSPACK scaling algorithm. 
;
_exptl_crystal_density_diffrn 1.355
_exptl_crystal_density_method 'not measured'
_exptl_crystal_F_000 1464
_exptl_crystal_size_max 0.20
_exptl_crystal_size_mid 0.15
_exptl_crystal_size_min 0.10
_refine_diff_density_max 0.292
_refine_diff_density_min -0.361
_refine_diff_density_rms 0.042
_refine_ls_extinction_method none
_refine_ls_goodness_of_fit_ref 1.016
_refine_ls_hydrogen_treatment mixed
_refine_ls_matrix_type full
_refine_ls_number_parameters 242
_refine_ls_number_reflns 3931
_refine_ls_number_restraints 3
_refine_ls_restrained_S_all 1.019
_refine_ls_R_factor_all 0.0716
_refine_ls_R_factor_gt 0.0477
_refine_ls_shift/su_max 0.003
_refine_ls_shift/su_mean 0.000
_refine_ls_structure_factor_coef Fsqd
_refine_ls_weighting_details 'calc w=1/[\s^2^(Fo^2^)+(0.0593P)^2^+2.7021P] where P=(Fo^2^+2Fc^2^)/3'
_refine_ls_weighting_scheme calc
_refine_ls_wR_factor_gt 0.1144
_refine_ls_wR_factor_ref 0.1305
_reflns_number_gt 2898
_reflns_number_total 3931
_reflns_threshold_expression >2sigma(I)
_cod_data_source_file ol502602t_si_003.cif
_cod_data_source_block ic15845
_cod_depositor_comments
;
The following automatic conversions were performed:

'_symmetry_cell_setting' value 'Monoclinic' changed to 'monoclinic'
according to
/home/saulius/struct/COD-crude-data--automatic-downloads/rss-feeds/ACS/lib/dictionaries/cif_core.dic
dictionary named 'cif_core.dic' version 2.4.2 from 2011-04-26.

Automatic conversion script
Id: cif_fix_values 2827 2014-09-09 07:05:25Z andrius 

 Adding full bibliography for 1517974--1517975.cif.
;
_cod_original_sg_symbol_H-M C2/c
_cod_database_code 1517974

loop_
_symmetry_equiv_pos_as_xyz
'x, y, z'
'-x, y, -z+1/2'
'x+1/2, y+1/2, z'
'-x+1/2, y+1/2, -z+1/2'
'-x, -y, -z'
'x, -y, z-1/2'
'-x+1/2, -y+1/2, -z'
'x+1/2, -y+1/2, z-1/2'

loop_
_atom_site_label
_atom_site_type_symbol
_atom_site_fract_x
_atom_site_fract_y
_atom_site_fract_z
_atom_site_U_iso_or_equiv
_atom_site_adp_type
_atom_site_occupancy
_atom_site_symmetry_multiplicity
_atom_site_calc_flag
_atom_site_refinement_flags
_atom_site_disorder_assembly
_atom_site_disorder_group
N1 N 0.04784(7) 0.65648(14) 0.20075(10) 0.0310(3) Uani 1 1 d . . .
N2 N -0.04071(6) 0.55718(13) 0.09931(9) 0.0280(3) Uani 1 1 d . . .
C1 C 0.03007(8) 0.32093(16) 0.24787(11) 0.0299(4) Uani 1 1 d . . .
C2 C 0.06716(9) 0.21092(18) 0.28247(13) 0.0399(4) Uani 1 1 d . . .
H2A H 0.0531 0.1415 0.3072 0.048 Uiso 1 1 calc R . .
C3 C 0.12358(10) 0.2001(2) 0.28171(15) 0.0475(5) Uani 1 1 d . . .
H3A H 0.1479 0.1244 0.3062 0.057 Uiso 1 1 calc R . .
C4 C 0.14456(9) 0.2994(2) 0.24532(14) 0.0451(5) Uani 1 1 d . . .
H4A H 0.1833 0.2925 0.2445 0.054 Uiso 1 1 calc R . .
C5 C 0.10883(8) 0.40878(19) 0.21013(12) 0.0368(4) Uani 1 1 d . . .
H5A H 0.1233 0.4770 0.1851 0.044 Uiso 1 1 calc R . .
C6 C 0.05166(8) 0.42119(16) 0.21058(11) 0.0288(4) Uani 1 1 d . . .
C7 C 0.01938(8) 0.54501(16) 0.17210(11) 0.0270(4) Uani 1 1 d . . .
C8 C 0.00509(8) 0.74843(16) 0.14434(12) 0.0302(4) Uani 1 1 d . . .
C9 C 0.01200(10) 0.88211(17) 0.14191(14) 0.0389(4) Uani 1 1 d . . .
H9A H 0.0493 0.9237 0.1857 0.047 Uiso 1 1 calc R . .
C10 C -0.03698(11) 0.95116(19) 0.07405(15) 0.0459(5) Uani 1 1 d . . .
H10A H -0.0332 1.0420 0.0702 0.055 Uiso 1 1 calc R . .
C11 C -0.09228(11) 0.89037(19) 0.01044(15) 0.0476(5) Uani 1 1 d . . .
H11A H -0.1252 0.9413 -0.0354 0.057 Uiso 1 1 calc R . .
C12 C -0.10051(9) 0.75849(18) 0.01220(13) 0.0386(4) Uani 1 1 d . . .
H12A H -0.1382 0.7176 -0.0309 0.046 Uiso 1 1 calc R . .
C13 C -0.05050(8) 0.68919(16) 0.08071(12) 0.0302(4) Uani 1 1 d . . .
C14 C -0.08449(8) 0.45799(16) 0.04794(11) 0.0287(4) Uani 1 1 d . . .
C15 C -0.14310(9) 0.46423(18) 0.04194(13) 0.0372(4) Uani 1 1 d . . .
H15A H -0.1534 0.5322 0.0730 0.045 Uiso 1 1 calc R . .
C16 C -0.18662(9) 0.3710(2) -0.00946(14) 0.0456(5) Uani 1 1 d . . .
H16A H -0.2271 0.3756 -0.0145 0.055 Uiso 1 1 calc R . .
C17 C -0.17131(10) 0.2708(2) -0.05367(14) 0.0461(5) Uani 1 1 d . . .
H17A H -0.2011 0.2062 -0.0884 0.055 Uiso 1 1 calc R . .
C18 C -0.11267(10) 0.26519(18) -0.04701(13) 0.0401(4) Uani 1 1 d . . .
H18A H -0.1022 0.1966 -0.0774 0.048 Uiso 1 1 calc R . .
C19 C -0.06898(9) 0.35872(17) 0.00361(12) 0.0321(4) Uani 1 1 d . . .
H19A H -0.0287 0.3548 0.0079 0.038 Uiso 1 1 calc R . .
Cl1 Cl 0.2142(3) 0.8938(5) 0.3081(6) 0.131(2) Uani 0.556(17) 1 d PD A 1
Cl2 Cl 0.24007(18) 0.6239(3) 0.3439(6) 0.0872(13) Uani 0.556(17) 1 d P A 1
Cl1' Cl 0.21123(19) 0.8951(5) 0.2918(3) 0.0610(12) Uani 0.444(17) 1 d P A 2
Cl2' Cl 0.2430(3) 0.6395(8) 0.3792(7) 0.1123(19) Uani 0.444(17) 1 d P A 2
C20 C 0.18954(14) 0.7560(4) 0.3355(3) 0.0867(9) Uani 1 1 d D . .
H1 H 0.1989(18) 0.780(3) 0.3959(15) 0.130 Uiso 1 1 d D . .
H2 H 0.1534(12) 0.730(4) 0.289(2) 0.130 Uiso 1 1 d D . .

loop_
_atom_site_aniso_label
_atom_site_aniso_U_11
_atom_site_aniso_U_22
_atom_site_aniso_U_33
_atom_site_aniso_U_23
_atom_site_aniso_U_13
_atom_site_aniso_U_12
N1 0.0329(8) 0.0324(7) 0.0317(7) -0.0006(6) 0.0184(6) -0.0025(6)
N2 0.0285(8) 0.0287(7) 0.0271(7) 0.0006(6) 0.0131(6) 0.0013(6)
C1 0.0362(10) 0.0290(8) 0.0252(8) -0.0017(6) 0.0147(7) 0.0017(7)
C2 0.0509(12) 0.0311(9) 0.0391(10) 0.0030(7) 0.0218(9) 0.0064(9)
C3 0.0499(13) 0.0434(11) 0.0482(11) 0.0040(9) 0.0217(10) 0.0201(10)
C4 0.0356(11) 0.0590(13) 0.0436(10) 0.0009(9) 0.0207(9) 0.0133(10)
C5 0.0338(10) 0.0466(11) 0.0335(9) 0.0029(8) 0.0186(8) 0.0047(8)
C6 0.0294(9) 0.0331(8) 0.0235(8) -0.0016(6) 0.0119(7) 0.0019(7)
C7 0.0289(9) 0.0321(8) 0.0249(8) 0.0016(6) 0.0164(7) 0.0005(7)
C8 0.0356(10) 0.0308(8) 0.0299(8) -0.0012(7) 0.0199(7) -0.0003(7)
C9 0.0492(12) 0.0323(9) 0.0416(10) -0.0043(8) 0.0263(9) -0.0054(9)
C10 0.0669(15) 0.0287(9) 0.0506(12) 0.0037(8) 0.0343(11) 0.0046(10)
C11 0.0566(14) 0.0373(10) 0.0473(11) 0.0098(9) 0.0225(10) 0.0132(10)
C12 0.0396(11) 0.0369(10) 0.0363(9) 0.0028(8) 0.0148(8) 0.0064(8)
C13 0.0368(10) 0.0290(8) 0.0306(8) 0.0014(7) 0.0204(7) 0.0025(7)
C14 0.0305(9) 0.0304(8) 0.0246(8) 0.0014(6) 0.0120(7) -0.0017(7)
C15 0.0329(10) 0.0390(10) 0.0401(10) -0.0009(8) 0.0172(8) 0.0020(8)
C16 0.0297(10) 0.0558(12) 0.0478(11) 0.0017(9) 0.0149(9) -0.0038(9)
C17 0.0442(12) 0.0472(11) 0.0378(10) -0.0051(9) 0.0112(9) -0.0146(10)
C18 0.0518(12) 0.0361(9) 0.0325(9) -0.0058(7) 0.0195(9) -0.0050(9)
C19 0.0358(10) 0.0358(9) 0.0274(8) 0.0012(7) 0.0171(7) 0.0007(8)
Cl1 0.121(3) 0.064(2) 0.227(5) -0.035(3) 0.096(3) -0.0139(18)
Cl2 0.0507(11) 0.0572(14) 0.142(3) 0.0127(12) 0.0337(16) 0.0000(8)
Cl1' 0.0624(18) 0.0591(17) 0.070(2) -0.0242(10) 0.0379(13) -0.0024(12)
Cl2' 0.0529(14) 0.156(4) 0.118(4) 0.028(2) 0.0310(18) -0.028(2)
C20 0.0475(16) 0.112(3) 0.093(2) 0.0017(19) 0.0250(16) -0.0151(17)

loop_
_atom_type_symbol
_atom_type_description
_atom_type_scat_dispersion_real
_atom_type_scat_dispersion_imag
_atom_type_scat_source
C C 0.0033 0.0016 'International Tables Vol C Tables 4.2.6.8 and 6.1.1.4'
H H 0.0000 0.0000 'International Tables Vol C Tables 4.2.6.8 and 6.1.1.4'
N N 0.0061 0.0033 'International Tables Vol C Tables 4.2.6.8 and 6.1.1.4'
Cl Cl 0.1484 0.1585 'International Tables Vol C Tables 4.2.6.8 and 6.1.1.4'

loop_
_geom_angle_atom_site_label_1
_geom_angle_atom_site_label_2
_geom_angle_atom_site_label_3
_geom_angle
_geom_angle_site_symmetry_3
C7 N1 C8 105.42(14) .
C7 N2 C13 105.92(14) .
C7 N2 C14 128.78(14) .
C13 N2 C14 125.23(14) .
C2 C1 C6 117.72(16) .
C2 C1 C1 116.99(12) 2
C6 C1 C1 125.28(12) 2
C3 C2 C1 121.98(18) .
C4 C3 C2 119.89(18) .
C5 C4 C3 119.47(18) .
C4 C5 C6 121.29(18) .
C5 C6 C1 119.65(16) .
C5 C6 C7 114.91(15) .
C1 C6 C7 125.43(15) .
N1 C7 N2 112.98(14) .
N1 C7 C6 121.80(15) .
N2 C7 C6 125.06(15) .
N1 C8 C13 110.18(14) .
N1 C8 C9 129.39(17) .
C13 C8 C9 120.37(17) .
C10 C9 C8 117.69(19) .
C9 C10 C11 121.28(18) .
C12 C11 C10 122.10(19) .
C11 C12 C13 116.23(19) .
C12 C13 N2 132.07(17) .
C12 C13 C8 122.31(16) .
N2 C13 C8 105.50(15) .
C19 C14 C15 120.55(16) .
C19 C14 N2 120.64(15) .
C15 C14 N2 118.80(15) .
C16 C15 C14 119.69(17) .
C15 C16 C17 120.09(19) .
C18 C17 C16 119.77(18) .
C17 C18 C19 120.53(18) .
C14 C19 C18 119.36(17) .
Cl2' C20 Cl1 114.6(3) .
Cl2' C20 Cl1' 115.5(3) .
Cl1 C20 Cl1' 6.9(3) .
Cl2' C20 Cl2 17.5(3) .
Cl1 C20 Cl2 110.7(3) .
Cl1' C20 Cl2 109.4(3) .

loop_
_geom_bond_atom_site_label_1
_geom_bond_atom_site_label_2
_geom_bond_distance
_geom_bond_site_symmetry_2
N1 C7 1.314(2) .
N1 C8 1.385(2) .
N2 C7 1.381(2) .
N2 C13 1.396(2) .
N2 C14 1.430(2) .
C1 C2 1.398(2) .
C1 C6 1.404(2) .
C1 C1 1.492(3) 2
C2 C3 1.381(3) .
C3 C4 1.380(3) .
C4 C5 1.379(3) .
C5 C6 1.398(2) .
C6 C7 1.479(2) .
C8 C13 1.397(2) .
C8 C9 1.398(2) .
C9 C10 1.373(3) .
C10 C11 1.399(3) .
C11 C12 1.383(3) .
C12 C13 1.391(2) .
C14 C19 1.383(2) .
C14 C15 1.385(2) .
C15 C16 1.383(3) .
C16 C17 1.387(3) .
C17 C18 1.381(3) .
C18 C19 1.385(3) .
Cl1 C20 1.678(7) .
Cl2 C20 1.803(5) .
Cl1' C20 1.775(6) .
Cl2' C20 1.671(7) .
